data_9004339
loop_
_publ_author_name
'Giester, G.'
'Lengauer, C. L.'
'Redhammer, G. J.'

_publ_section_title
;
 Characterization of the FeSO4.H2O - CuSO4.H2O solid solution series, and the
 nature of poitevinite, (Cu,Fe)SO4.H2O
 Sample: Fe-100
;
_journal_name_full 'The Canadian Mineralogist'
_journal_page_first 873
_journal_page_last 884
_journal_volume 32
_journal_year 1994
_chemical_formula_sum 'Fe H2 O5 S'
_chemical_name_mineral Poitevinite
_space_group_IT_number 2
_symmetry_space_group_name_Hall '-P 1'
_symmetry_space_group_name_H-M 'P -1'
_cell_angle_alpha 107.57
_cell_angle_beta 107.57
_cell_angle_gamma 93.65
_cell_formula_units_Z 2
_cell_length_a 5.177
_cell_length_b 5.176
_cell_length_c 7.608
_cell_volume 182.581
_exptl_crystal_density_diffrn 3.091
_cod_depositor_comments
;

2017-09-06
Z value inserted to be consistent with given formula
Water oxygens renamed so they are recognized as oxygens
                 miguel
;
_cod_original_formula_sum 'Fe S O5 H2'
_cod_database_code 9004339

loop_
_symmetry_equiv_pos_as_xyz
x,y,z
-x,-y,-z

loop_
_atom_site_label
_atom_site_fract_x
_atom_site_fract_y
_atom_site_fract_z
_atom_site_U_iso_or_equiv
_atom_site_type_symbol
_atom_site_attached_hydrogens
FeM1 0.00000 0.00000 0.00000 0.01140 Fe 0
FeM2 0.50000 0.50000 0.50000 0.01140 Fe 0
S 0.59600 0.89900 0.24800 0.01013 S 0
O1 0.72400 0.81500 0.09700 0.02406 O 0
O2 0.29100 0.82700 0.15400 0.01393 O 0
O3 0.66800 0.20400 0.34500 0.02533 O 0
O4 0.68900 0.76500 0.39400 0.01773 O 0
O5 0.10300 0.39200 0.25500 0.01773 O 0

loop_
_cod_changelog_entry_id
_cod_changelog_entry_author
_cod_changelog_entry_date
_cod_changelog_entry_text
1
;cod-tools version 3.8.0
Id: cif_guess_AMCSD_atom_types 9581 2023-05-17 12:35:41Z saulius
;
2023-05-18T11:38:03+03:00
;Derived atom types and hydrogen counts
from atom names that follow the AMCSD naming convention
(Wat == water, O-H == hydroxyl).
;

_database_code_amcsd 0005412
